data_2009758
loop_
_publ_author_name
'Pokkuluri, Phani Raj'
'Scheffer, John R.'
'Trotter, James'

_publ_section_title
;
 Isopropyl hydrogen
 9,10-dihydro-9,10-ethenoanthracene-11,12-dicarboxylate
;
_journal_issue 6
_journal_name_full 'Acta Crystallographica Section C'
_journal_page_first 922
_journal_page_last 924
_journal_paper_doi 10.1107/S0108270193014003
_journal_volume 50
_journal_year 1994
_chemical_formula_moiety 'C21 H18 O4'
_chemical_formula_sum 'C21 H18 O4'
_chemical_formula_weight 334.37
_chemical_melting_point 449.5(5)
_chemical_name_systematic
;
2-Propyl 12-carboxy-9,10-dihydro-9,10-
ethenoanthracene-11-carboxylate
;
_space_group_IT_number 61
_symmetry_cell_setting orthorhombic
_symmetry_space_group_name_Hall '-P 2ac 2ab'
_symmetry_space_group_name_H-M 'P b c a'
_cell_angle_alpha 90
_cell_angle_beta 90
_cell_angle_gamma 90
_cell_formula_units_Z 8
_cell_length_a 16.7860(10)
_cell_length_b 15.0990(10)
_cell_length_c 13.291(2)
_cell_measurement_reflns_used 24
_cell_measurement_temperature 294
_cell_measurement_theta_max 38
_cell_measurement_theta_min 23
_cell_volume 3368.6(6)
_computing_cell_refinement TEXSAN
_computing_data_collection
;
TEXRAY (Molecular Structure Corporation, 1990)
;
_computing_data_reduction TEXSAN
_computing_molecular_graphics TEXSAN
_computing_structure_refinement TEXSAN
_computing_structure_solution TEXSAN
_diffrn_ambient_temperature 294
_diffrn_measurement_device 'Rigaku AFC6'
_diffrn_measurement_method \w/2\q
_diffrn_radiation_monochromator graphite
_diffrn_radiation_source xray_tube
_diffrn_radiation_type 'Copper K\a'
_diffrn_radiation_wavelength 1.5418
_diffrn_reflns_limit_h_max 21
_diffrn_reflns_limit_h_min 0
_diffrn_reflns_limit_k_max 19
_diffrn_reflns_limit_k_min 0
_diffrn_reflns_limit_l_max 0
_diffrn_reflns_limit_l_min -17
_diffrn_reflns_number 3578
_diffrn_reflns_theta_max 77.7
_diffrn_standards_decay_% 0.4
_diffrn_standards_interval_count 150
_diffrn_standards_number 3
_exptl_absorpt_coefficient_mu 0.70
_exptl_absorpt_correction_T_max 1.00
_exptl_absorpt_correction_T_min 0.97
_exptl_absorpt_correction_type '\y scans'
_exptl_crystal_colour colourless
_exptl_crystal_density_diffrn 1.32
_exptl_crystal_description prism
_exptl_crystal_F_000 1408
_exptl_crystal_size_max 0.25
_exptl_crystal_size_mid 0.20
_exptl_crystal_size_min 0.15
_refine_diff_density_max .27
_refine_diff_density_min -.31
_refine_ls_extinction_coef '1.4(2) x 10^-6^'
_refine_ls_extinction_method TEXSAN
_refine_ls_goodness_of_fit_obs 2.05
_refine_ls_hydrogen_treatment 'xyzBfor 12 H atoms, 6 methyl H fixed'
_refine_ls_matrix_type full
_refine_ls_number_constraints 0
_refine_ls_number_parameters '279 (including 48 H parameters)'
_refine_ls_number_reflns 2067
_refine_ls_number_restraints 0
_refine_ls_R_factor_all .122
_refine_ls_R_factor_obs .055
_refine_ls_shift/esd_max .01
_refine_ls_structure_factor_coef F
_refine_ls_weighting_details 'w = 1/\s^2^(F)'
_refine_ls_weighting_scheme calc
_refine_ls_wR_factor_all .081
_refine_ls_wR_factor_obs .077
_reflns_number_observed 2067
_reflns_number_total 3578
_reflns_observed_criterion 3\s(I)
_cod_data_source_file bk1006.cif
_cod_data_source_block raj13_1
_cod_depositor_comments
;
The following automatic conversions were performed:

'_chemical_melting_point' value '449-450K' was changed to '449.5(5)'
- the average value was taken and precision was estimated.

Automatic conversion script
Id: cif_fix_values 1646 2011-03-28 12:23:43Z adriana 

The following automatic conversions were performed:

'_chemical_melting_point' value '449-450K' was changed to '449.5(5)'
- the average value was taken and precision was estimated.

Automatic conversion script
Id: cif_fix_values 1715 2011-07-08 13:25:40Z adriana 

The following automatic conversions were performed:

'_refine_ls_weighting_scheme' value '1/\s^2^(F)' was changed to
'calc'. New tag '_refine_ls_weighting_details' was created. The value
of the new tag was set to 'w = 1/\s^2^(F)'.

Automatic conversion script
Id: cif_fix_values 3143 2015-03-26 13:38:13Z robertas 
;
_cod_original_cell_volume 3369.0(10)
_cod_database_code 2009758

loop_
_symmetry_equiv_pos_as_xyz
x,y,z
-x,-y,-z
1/2+x,1/2-y,-z
1/2-x,1/2+y,z
-x,1/2+y,1/2-z
x,1/2-y,1/2+z
1/2-x,-y,1/2+z
1/2+x,y,1/2-z

loop_
_atom_site_aniso_label
_atom_site_aniso_U_11
_atom_site_aniso_U_22
_atom_site_aniso_U_33
_atom_site_aniso_U_12
_atom_site_aniso_U_13
_atom_site_aniso_U_23
? ? ? ? ? ? ?

loop_
_atom_site_label
_atom_site_fract_x
_atom_site_fract_y
_atom_site_fract_z
_atom_site_U_iso_or_equiv
O1 .8906(2) .66140(10) .8143(2) .058
O2 .8320(2) .6892(2) .6664(2) .077
O3 .96140(10) .5540(2) .6062(2) .058
O4 .91590(10) .4379(2) .5212(2) .056
C1 .7857(2) .4116(3) .9527(3) .059
C2 .8092(3) .3273(3) .9841(3) .074
C3 .8281(3) .2629(3) .9148(3) .069
C4 .8241(2) .2813(2) .8123(3) .054
C4A .8034(2) .3649(2) .7810(2) .039
C5 .6557(2) .3975(3) .5928(3) .055
C6 .5791(3) .4336(3) .5925(4) .077
C7 .5583(3) .4979(3) .6635(4) .078
C8 .6137(2) .5265(3) .7323(4) .060
C8A .6887(2) .4923(2) .7320(2) .044
C9 .7573(2) .5165(2) .8029(2) .043
C9A .7831(2) .4298(2) .8509(2) .044
C10 .7968(2) .3973(2) .6736(2) .037
C10A .7100(2) .4278(2) .6618(2) .041
C11 .8255(2) .5446(2) .7326(2) .039
C12 .8468(2) .4821(2) .6675(2) .038
C13 .8506(2) .6388(2) .7325(2) .044
C14 .9174(3) .7543(3) .8191(3) .068
C15 .9078(4) .7881(4) .9175(5) .125
C16 .9912(3) .7626(4) .7684(5) .118
C17 .9111(2) .4910(2) .5927(2) .038
H1 .771(2) .466(3) .998(3) 6.0(10)
H2 .820(3) .303(3) 1.066(4) 9.0(10)
H3 .845(2) .206(3) .941(3) 6.0(10)
H4 .839(2) .233(3) .756(3) 6.0(10)
H5 .667(2) .347(3) .550(3) 6.0(10)
H6 .535(3) .408(3) .524(4) 10(2)
H7 .487(3) .516(3) .656(4) 10.0(10)
H8 .600(2) .565(2) .773(3) 4.0(10)
H9 .743(2) .568(2) .855(3) 3.4(7)
H10 .819(2) .346(2) .625(2) 3.6(7)
H14 .879(5) .804(5) .805(6) 15(3)
H15A .921 .849 .918 11.8
H15B .942 .757 .962 11.8
H15C .854 .780 .938 11.8
H16A 1.006 .823 .766 11.8
H16B .986 .740 .702 11.8
H16C 1.031 .730 .804 11.8
H18 1.016(3) .569(3) .549(4) 10.0(10)

loop_
_geom_angle_atom_site_label_1
_geom_angle_atom_site_label_2
_geom_angle_atom_site_label_3
_geom_angle
_geom_angle_publ_flag
C2 C1 C9A 118.9(4) yes
C1 C2 C3 120.6(4) yes
C2 C3 C4 120.2(4) yes
C3 C4 C4A 119.5(4) yes
C4 C4A C9A 120.4(3) yes
C4 C4A C10 127.0(3) yes
C9A C4A C10 112.6(3) yes
C6 C5 C10A 119.0(4) yes
C5 C6 C7 119.9(4) yes
C6 C7 C8 119.9(4) yes
C7 C8 C8A 120.3(4) yes
C8 C8A C9 127.1(3) yes
C8 C8A C10A 120.3(3) yes
C9 C8A C10A 112.7(3) yes
C8A C9 C9A 105.5(2) yes
C8A C9 C11 104.6(2) yes
C9A C9 C11 106.3(2) yes
C1 C9A C4A 120.4(3) yes
C1 C9A C9 126.3(3) yes
C4A C9A C9 113.3(3) yes
C4A C10 C10A 105.2(2) yes
C4A C10 C12 106.3(2) yes
C10A C10 C12 105.3(2) yes
C5 C10A C8A 120.6(3) yes
C5 C10A C10 126.8(3) yes
C8A C10A C10 112.6(3) yes
C9 C11 C12 113.6(3) yes
C9 C11 C13 118.5(2) yes
C12 C11 C13 127.1(3) yes
C10 C12 C11 114.3(3) yes
C10 C12 C17 120.9(2) yes
C11 C12 C17 124.9(3) yes
C11 C13 O1 113.0(3) yes
C11 C13 O2 122.2(3) yes
O1 C13 O2 124.7(3) yes
O1 C14 C15 110.4(4) yes
O1 C14 C16 109.3(4) yes
C15 C14 C16 120.6(5) yes
C12 C17 O3 117.1(3) yes
C12 C17 O4 120.2(3) yes
O3 C17 O4 122.7(3) yes
C13 O1 C14 115.8(3) yes

loop_
_geom_bond_atom_site_label_1
_geom_bond_atom_site_label_2
_geom_bond_distance
_geom_bond_publ_flag
C1 C2 1.396(6) yes
C1 C9A 1.381(5) yes
C2 C3 1.376(6) yes
C3 C4 1.392(5) yes
C4 C4A 1.374(5) yes
C4A C9A 1.393(4) yes
C4A C10 1.513(4) yes
C5 C6 1.396(6) yes
C5 C10A 1.371(5) yes
C6 C7 1.398(7) yes
C7 C8 1.374(7) yes
C8 C8A 1.361(5) yes
C8A C9 1.532(5) yes
C8A C10A 1.395(4) yes
C9 C9A 1.519(5) yes
C9 C11 1.537(4) yes
C10 C10A 1.536(4) yes
C10 C12 1.533(4) yes
C11 C12 1.329(4) yes
C11 C13 1.483(4) yes
C12 C17 1.474(4) yes
C14 C15 1.413(8) yes
C14 C16 1.416(7) yes
C13 O1 1.323(4) yes
C13 O2 1.203(4) yes
C14 O1 1.474(3) yes
C17 O3 1.285(3) yes
C17 O4 1.246(3) yes
